data_2227080
loop_
_publ_author_name
'Yang, Hojin'
'Kim, Tae Ho'
'Shin, Yong Woon'
'Park, Ki-Min'
'Kim, Jineun'

_publ_section_title
;
 Pirimicarb: 2-dimethylamino-5,6-dimethylpyrimidin-4-yl
 dimethylcarbamate
;
_journal_coeditor_code SJ5033
_journal_issue 8
_journal_name_full 'Acta Crystallographica Section E'
_journal_page_first o1998
_journal_paper_doi 10.1107/S160053681002684X
_journal_volume 66
_journal_year 2010
_chemical_formula_iupac 'C11 H18 N4 O2'
_chemical_formula_moiety 'C11 H18 N4 O2'
_chemical_formula_sum 'C11 H18 N4 O2'
_chemical_formula_weight 238.29
_chemical_name_systematic
;
2-dimethylamino-5,6-dimethylpyrimidin-4-yl
<i>N</i>,<i>N</i>-dimethylcarbamate
;
_space_group_IT_number 14
_symmetry_cell_setting monoclinic
_symmetry_space_group_name_Hall '-P 2ybc'
_symmetry_space_group_name_H-M 'P 1 21/c 1'
_atom_sites_solution_hydrogens geom
_atom_sites_solution_primary direct
_atom_sites_solution_secondary difmap
_audit_creation_method SHELXTL
_cell_angle_alpha 90.00
_cell_angle_beta 114.907(3)
_cell_angle_gamma 90.00
_cell_formula_units_Z 4
_cell_length_a 13.5607(7)
_cell_length_b 7.7868(4)
_cell_length_c 13.1323(7)
_cell_measurement_reflns_used 3964
_cell_measurement_temperature 173(2)
_cell_measurement_theta_max 28.07
_cell_measurement_theta_min 3.10
_cell_volume 1257.72(12)
_computing_cell_refinement 'SAINT (Bruker, 2006)'
_computing_data_collection 'APEX2 (Bruker, 2006)'
_computing_data_reduction 'SAINT (Bruker, 2006)'
_computing_molecular_graphics 'SHELXTL (Sheldrick, 2008) and DIAMOND (Brandenburg, 1998)'
_computing_publication_material 'SHELXTL (Sheldrick, 2008)'
_computing_structure_refinement 'SHELXTL (Sheldrick, 2008)'
_computing_structure_solution 'SHELXTL (Sheldrick, 2008)'
_diffrn_ambient_temperature 173(2)
_diffrn_detector_area_resol_mean 10.0
_diffrn_measured_fraction_theta_full 0.992
_diffrn_measured_fraction_theta_max 0.992
_diffrn_measurement_device_type 'Bruker APEXII CCD'
_diffrn_measurement_method '\f and \w scans'
_diffrn_radiation_monochromator graphite
_diffrn_radiation_source 'fine-focus sealed tube'
_diffrn_radiation_type MoK\a
_diffrn_radiation_wavelength 0.71073
_diffrn_reflns_av_R_equivalents 0.0311
_diffrn_reflns_av_sigmaI/netI 0.0270
_diffrn_reflns_limit_h_max 18
_diffrn_reflns_limit_h_min -17
_diffrn_reflns_limit_k_max 10
_diffrn_reflns_limit_k_min -10
_diffrn_reflns_limit_l_max 17
_diffrn_reflns_limit_l_min -15
_diffrn_reflns_number 11979
_diffrn_reflns_theta_full 28.25
_diffrn_reflns_theta_max 28.25
_diffrn_reflns_theta_min 1.66
_exptl_absorpt_coefficient_mu 0.089
_exptl_absorpt_correction_T_max 0.9902
_exptl_absorpt_correction_T_min 0.9745
_exptl_absorpt_correction_type multi-scan
_exptl_absorpt_process_details '(SADABS; Sheldrick, 1996)'
_exptl_crystal_colour colorless
_exptl_crystal_density_diffrn 1.258
_exptl_crystal_density_method 'not measured'
_exptl_crystal_description block
_exptl_crystal_F_000 512
_exptl_crystal_size_max 0.29
_exptl_crystal_size_mid 0.25
_exptl_crystal_size_min 0.11
_refine_diff_density_max 0.272
_refine_diff_density_min -0.259
_refine_ls_extinction_method none
_refine_ls_goodness_of_fit_ref 1.052
_refine_ls_hydrogen_treatment constr
_refine_ls_matrix_type full
_refine_ls_number_parameters 160
_refine_ls_number_reflns 3093
_refine_ls_number_restraints 0
_refine_ls_restrained_S_all 1.052
_refine_ls_R_factor_all 0.0639
_refine_ls_R_factor_gt 0.0482
_refine_ls_shift/su_max 0.001
_refine_ls_shift/su_mean 0.000
_refine_ls_structure_factor_coef Fsqd
_refine_ls_weighting_details 'calc w=1/[\s^2^(Fo^2^)+(0.0757P)^2^+0.3375P] where P=(Fo^2^+2Fc^2^)/3'
_refine_ls_weighting_scheme calc
_refine_ls_wR_factor_gt 0.1341
_refine_ls_wR_factor_ref 0.1457
_reflns_number_gt 2390
_reflns_number_total 3093
_reflns_threshold_expression I>2\s(I)
_cod_data_source_file sj5033.cif
_cod_data_source_block I
_cod_original_cell_volume 1257.72(11)
_cod_original_sg_symbol_H-M 'P 21/c'
_cod_database_code 2227080
_cod_database_fobs_code 2227080

loop_
_symmetry_equiv_pos_as_xyz
'x, y, z'
'-x, y+1/2, -z+1/2'
'-x, -y, -z'
'x, -y-1/2, z-1/2'

loop_
_atom_site_type_symbol
_atom_site_label
_atom_site_fract_x
_atom_site_fract_y
_atom_site_fract_z
_atom_site_U_iso_or_equiv
_atom_site_adp_type
_atom_site_calc_flag
_atom_site_refinement_flags
_atom_site_occupancy
_atom_site_disorder_assembly
_atom_site_disorder_group
O O1 0.24024(9) 0.53521(13) 0.53519(9) 0.0354(3) Uani d . 1 . .
O O2 0.32335(9) 0.74531(13) 0.48118(9) 0.0370(3) Uani d . 1 . .
N N1 0.14628(10) 0.43992(15) 0.35622(10) 0.0312(3) Uani d . 1 . .
N N2 0.22281(10) 0.23436(15) 0.27478(10) 0.0294(3) Uani d . 1 . .
N N3 0.05012(11) 0.34353(18) 0.17468(11) 0.0402(3) Uani d . 1 . .
N N4 0.27470(12) 0.78741(17) 0.62525(11) 0.0385(3) Uani d . 1 . .
C C1 0.23902(12) 0.43542(17) 0.44613(12) 0.0293(3) Uani d . 1 . .
C C2 0.14204(11) 0.33785(18) 0.27129(12) 0.0296(3) Uani d . 1 . .
C C3 0.31494(11) 0.23573(17) 0.36835(12) 0.0287(3) Uani d . 1 . .
C C4 0.32953(12) 0.33878(18) 0.46103(12) 0.0302(3) Uani d . 1 . .
C C5 0.40316(13) 0.1190(2) 0.36877(15) 0.0417(4) Uani d . 1 . .
H H5A 0.3872 0.0846 0.2916 0.063 Uiso calc R 1 . .
H H5B 0.4068 0.0166 0.4137 0.063 Uiso calc R 1 . .
H H5C 0.4730 0.1794 0.4013 0.063 Uiso calc R 1 . .
C C6 0.43355(14) 0.3450(2) 0.56746(13) 0.0416(4) Uani d . 1 . .
H H6A 0.4265 0.2707 0.6243 0.062 Uiso calc R 1 . .
H H6B 0.4474 0.4632 0.5955 0.062 Uiso calc R 1 . .
H H6C 0.4942 0.3049 0.5516 0.062 Uiso calc R 1 . .
C C7 0.03605(14) 0.2330(2) 0.08023(14) 0.0444(4) Uani d . 1 . .
H H7A -0.0065 0.1316 0.0811 0.067 Uiso calc R 1 . .
H H7B 0.1074 0.1967 0.0861 0.067 Uiso calc R 1 . .
H H7C -0.0023 0.2961 0.0099 0.067 Uiso calc R 1 . .
C C8 -0.04504(14) 0.4381(3) 0.16659(16) 0.0493(4) Uani d . 1 . .
H H8A -0.0234 0.5248 0.2262 0.074 Uiso calc R 1 . .
H H8B -0.0972 0.3587 0.1749 0.074 Uiso calc R 1 . .
H H8C -0.0788 0.4948 0.0932 0.074 Uiso calc R 1 . .
C C9 0.28291(11) 0.69672(18) 0.54274(11) 0.0292(3) Uani d . 1 . .
C C10 0.22081(15) 0.7283(2) 0.69413(14) 0.0451(4) Uani d . 1 . .
H H10A 0.2093 0.6039 0.6851 0.068 Uiso calc R 1 . .
H H10B 0.1505 0.7863 0.6705 0.068 Uiso calc R 1 . .
H H10C 0.2664 0.7548 0.7731 0.068 Uiso calc R 1 . .
C C11 0.31354(17) 0.9642(2) 0.64121(17) 0.0536(5) Uani d . 1 . .
H H11A 0.3535 0.9857 0.5953 0.080 Uiso calc R 1 . .
H H11B 0.3618 0.9830 0.7205 0.080 Uiso calc R 1 . .
H H11C 0.2514 1.0427 0.6185 0.080 Uiso calc R 1 . .

loop_
_atom_site_aniso_label
_atom_site_aniso_U_11
_atom_site_aniso_U_22
_atom_site_aniso_U_33
_atom_site_aniso_U_12
_atom_site_aniso_U_13
_atom_site_aniso_U_23
O1 0.0517(7) 0.0303(5) 0.0323(6) -0.0064(4) 0.0258(5) -0.0063(4)
O2 0.0458(6) 0.0318(5) 0.0394(6) -0.0063(4) 0.0236(5) -0.0044(4)
N1 0.0350(6) 0.0273(6) 0.0343(7) -0.0024(5) 0.0174(5) -0.0023(5)
N2 0.0350(6) 0.0252(6) 0.0289(6) -0.0022(5) 0.0145(5) -0.0024(5)
N3 0.0341(7) 0.0422(7) 0.0370(7) -0.0009(6) 0.0078(6) -0.0073(6)
N4 0.0487(8) 0.0343(7) 0.0350(7) 0.0003(6) 0.0200(6) -0.0089(5)
C1 0.0415(8) 0.0230(6) 0.0286(7) -0.0063(5) 0.0199(6) -0.0022(5)
C2 0.0327(7) 0.0258(6) 0.0315(7) -0.0052(5) 0.0148(6) -0.0007(5)
C3 0.0348(7) 0.0228(6) 0.0301(7) -0.0024(5) 0.0151(6) 0.0010(5)
C4 0.0371(7) 0.0259(7) 0.0275(7) -0.0026(5) 0.0135(6) -0.0004(5)
C5 0.0403(8) 0.0411(9) 0.0411(9) 0.0074(7) 0.0146(7) -0.0054(7)
C6 0.0461(9) 0.0405(8) 0.0305(8) 0.0011(7) 0.0088(7) -0.0018(7)
C7 0.0426(9) 0.0520(10) 0.0332(8) -0.0093(8) 0.0107(7) -0.0084(7)
C8 0.0358(9) 0.0564(11) 0.0496(10) 0.0051(7) 0.0120(8) 0.0006(8)
C9 0.0311(7) 0.0275(7) 0.0259(7) 0.0024(5) 0.0090(6) -0.0015(5)
C10 0.0606(11) 0.0501(10) 0.0299(8) 0.0136(8) 0.0242(8) -0.0006(7)
C11 0.0651(12) 0.0372(9) 0.0581(11) -0.0025(8) 0.0257(10) -0.0191(8)

loop_
_atom_type_symbol
_atom_type_description
_atom_type_scat_dispersion_real
_atom_type_scat_dispersion_imag
_atom_type_scat_source
C C 0.0033 0.0016 'International Tables Vol C Tables 4.2.6.8 and 6.1.1.4'
H H 0.0000 0.0000 'International Tables Vol C Tables 4.2.6.8 and 6.1.1.4'
N N 0.0061 0.0033 'International Tables Vol C Tables 4.2.6.8 and 6.1.1.4'
O O 0.0106 0.0060 'International Tables Vol C Tables 4.2.6.8 and 6.1.1.4'

loop_
_geom_angle_atom_site_label_1
_geom_angle_atom_site_label_2
_geom_angle_atom_site_label_3
_geom_angle_site_symmetry_1
_geom_angle_site_symmetry_3
_geom_angle
_geom_angle_publ_flag
C9 O1 C1 . . 115.24(11) ?
C1 N1 C2 . . 114.71(12) ?
C3 N2 C2 . . 117.40(12) ?
C2 N3 C8 . . 121.66(14) ?
C2 N3 C7 . . 121.19(13) ?
C8 N3 C7 . . 116.42(13) ?
C9 N4 C10 . . 124.84(14) ?
C9 N4 C11 . . 117.86(14) ?
C10 N4 C11 . . 117.05(14) ?
N1 C1 C4 . . 126.79(13) ?
N1 C1 O1 . . 113.98(13) ?
C4 C1 O1 . . 119.16(13) ?
N2 C2 N1 . . 124.99(13) ?
N2 C2 N3 . . 117.82(13) ?
N1 C2 N3 . . 117.17(13) ?
N2 C3 C4 . . 122.69(13) ?
N2 C3 C5 . . 115.77(13) ?
C4 C3 C5 . . 121.55(13) ?
C1 C4 C3 . . 113.39(13) ?
C1 C4 C6 . . 122.76(13) ?
C3 C4 C6 . . 123.85(14) ?
C3 C5 H5A . . 109.5 ?
C3 C5 H5B . . 109.5 ?
H5A C5 H5B . . 109.5 ?
C3 C5 H5C . . 109.5 ?
H5A C5 H5C . . 109.5 ?
H5B C5 H5C . . 109.5 ?
C4 C6 H6A . . 109.5 ?
C4 C6 H6B . . 109.5 ?
H6A C6 H6B . . 109.5 ?
C4 C6 H6C . . 109.5 ?
H6A C6 H6C . . 109.5 ?
H6B C6 H6C . . 109.5 ?
N3 C7 H7A . . 109.5 ?
N3 C7 H7B . . 109.5 ?
H7A C7 H7B . . 109.5 ?
N3 C7 H7C . . 109.5 ?
H7A C7 H7C . . 109.5 ?
H7B C7 H7C . . 109.5 ?
N3 C8 H8A . . 109.5 ?
N3 C8 H8B . . 109.5 ?
H8A C8 H8B . . 109.5 ?
N3 C8 H8C . . 109.5 ?
H8A C8 H8C . . 109.5 ?
H8B C8 H8C . . 109.5 ?
O2 C9 N4 . . 126.22(14) ?
O2 C9 O1 . . 122.26(12) ?
N4 C9 O1 . . 111.52(13) ?
N4 C10 H10A . . 109.5 ?
N4 C10 H10B . . 109.5 ?
H10A C10 H10B . . 109.5 ?
N4 C10 H10C . . 109.5 ?
H10A C10 H10C . . 109.5 ?
H10B C10 H10C . . 109.5 ?
N4 C11 H11A . . 109.5 ?
N4 C11 H11B . . 109.5 ?
H11A C11 H11B . . 109.5 ?
N4 C11 H11C . . 109.5 ?
H11A C11 H11C . . 109.5 ?
H11B C11 H11C . . 109.5 ?

loop_
_geom_bond_atom_site_label_1
_geom_bond_atom_site_label_2
_geom_bond_site_symmetry_2
_geom_bond_distance
_geom_bond_publ_flag
O1 C9 . 1.3704(18) ?
O1 C1 . 1.3985(16) ?
O2 C9 . 1.2128(18) ?
N1 C1 . 1.3138(19) ?
N1 C2 . 1.3510(18) ?
N2 C3 . 1.3333(19) ?
N2 C2 . 1.3449(19) ?
N3 C2 . 1.3540(19) ?
N3 C8 . 1.450(2) ?
N3 C7 . 1.455(2) ?
N4 C9 . 1.3367(19) ?
N4 C10 . 1.456(2) ?
N4 C11 . 1.457(2) ?
C1 C4 . 1.381(2) ?
C3 C4 . 1.401(2) ?
C3 C5 . 1.501(2) ?
C4 C6 . 1.512(2) ?
C5 H5A . 0.9800 ?
C5 H5B . 0.9800 ?
C5 H5C . 0.9800 ?
C6 H6A . 0.9800 ?
C6 H6B . 0.9800 ?
C6 H6C . 0.9800 ?
C7 H7A . 0.9800 ?
C7 H7B . 0.9800 ?
C7 H7C . 0.9800 ?
C8 H8A . 0.9800 ?
C8 H8B . 0.9800 ?
C8 H8C . 0.9800 ?
C10 H10A . 0.9800 ?
C10 H10B . 0.9800 ?
C10 H10C . 0.9800 ?
C11 H11A . 0.9800 ?
C11 H11B . 0.9800 ?
C11 H11C . 0.9800 ?

loop_
_geom_hbond_atom_site_label_D
_geom_hbond_atom_site_label_H
_geom_hbond_atom_site_label_A
_geom_hbond_site_symmetry_A
_geom_hbond_distance_DH
_geom_hbond_distance_HA
_geom_hbond_distance_DA
_geom_hbond_angle_DHA
_geom_hbond_publ_flag
C5 H5C O2 3_666 0.98 2.60 3.549(2) 163.1 y
C10 H10C O2 4_576 0.98 2.51 3.431(2) 157.1 y

loop_
_geom_torsion_atom_site_label_1
_geom_torsion_atom_site_label_2
_geom_torsion_atom_site_label_3
_geom_torsion_atom_site_label_4
_geom_torsion_site_symmetry_1
_geom_torsion_site_symmetry_2
_geom_torsion_site_symmetry_3
_geom_torsion_site_symmetry_4
_geom_torsion
_geom_torsion_publ_flag
C2 N1 C1 C4 . . . . 0.0(2) ?
C2 N1 C1 O1 . . . . -177.02(11) ?
C9 O1 C1 N1 . . . . -95.73(15) ?
C9 O1 C1 C4 . . . . 87.02(16) ?
C3 N2 C2 N1 . . . . -1.6(2) ?
C3 N2 C2 N3 . . . . 176.89(13) ?
C1 N1 C2 N2 . . . . 1.5(2) ?
C1 N1 C2 N3 . . . . -177.02(13) ?
C8 N3 C2 N2 . . . . 173.88(15) ?
C7 N3 C2 N2 . . . . 4.0(2) ?
C8 N3 C2 N1 . . . . -7.5(2) ?
C7 N3 C2 N1 . . . . -177.33(13) ?
C2 N2 C3 C4 . . . . 0.3(2) ?
C2 N2 C3 C5 . . . . -179.80(13) ?
N1 C1 C4 C3 . . . . -1.1(2) ?
O1 C1 C4 C3 . . . . 175.74(11) ?
N1 C1 C4 C6 . . . . 178.91(14) ?
O1 C1 C4 C6 . . . . -4.2(2) ?
N2 C3 C4 C1 . . . . 1.0(2) ?
C5 C3 C4 C1 . . . . -178.95(13) ?
N2 C3 C4 C6 . . . . -179.06(14) ?
C5 C3 C4 C6 . . . . 1.0(2) ?
C10 N4 C9 O2 . . . . 176.80(15) ?
C11 N4 C9 O2 . . . . 2.7(2) ?
C10 N4 C9 O1 . . . . -3.9(2) ?
C11 N4 C9 O1 . . . . -178.05(14) ?
C1 O1 C9 O2 . . . . -4.7(2) ?
C1 O1 C9 N4 . . . . 175.97(12) ?

loop_
_cod_related_entry_id
_cod_related_entry_database
_cod_related_entry_code
1 ChemSpider 29348
